data_7160716
loop_
_publ_author_name
'Ji, Wen-Tao'
'Cheng, Ting-Ting'
'Li, Yao'
'Chai, Zhuo'

_publ_section_title
;
 Catalytic asymmetric kinetic resolution of 2-ethynylaziridines <i>via</i>
 nucleophilic ring opening with amines.
;
_journal_issue 38
_journal_name_full 'Organic &amp; biomolecular chemistry'
_journal_page_first 8764
_journal_page_last 8768
_journal_paper_doi 10.1039/d5ob01270h
_journal_volume 23
_journal_year 2025
_chemical_absolute_configuration ad
_chemical_formula_moiety 'C17 H14 Cl N O2 S'
_chemical_formula_sum 'C17 H14 Cl N O2 S'
_chemical_formula_weight 331.80
_space_group_crystal_system orthorhombic
_space_group_IT_number 19
_space_group_name_Hall 'P 2ac 2ab'
_space_group_name_H-M_alt 'P 21 21 21'
_atom_sites_solution_hydrogens geom
_audit_creation_date 2024-09-30
_audit_creation_method
;
Olex2 1.5
(compiled 2024.02.16 svn.r378c4104 for OlexSys, GUI svn.r6928)
;
_audit_update_record
;
2025-08-01 deposited with the CCDC.	2025-09-02 downloaded from the CCDC.
;
_cell_angle_alpha 90
_cell_angle_beta 90
_cell_angle_gamma 90
_cell_formula_units_Z 4
_cell_length_a 5.7508(3)
_cell_length_b 8.1021(4)
_cell_length_c 35.1491(15)
_cell_measurement_reflns_used 9399
_cell_measurement_temperature 273.15
_cell_measurement_theta_max 68.250
_cell_measurement_theta_min 5.460
_cell_volume 1637.72(14)
_computing_cell_refinement 'SAINT v8.37A (Bruker, 2015)'
_computing_data_reduction 'SAINT v8.37A (Bruker, 2015)'
_computing_molecular_graphics 'Olex2 1.5 (Dolomanov et al., 2009)'
_computing_publication_material 'Olex2 1.5 (Dolomanov et al., 2009)'
_computing_structure_refinement 'SHELXL 2018/3 (Sheldrick, 2015)'
_computing_structure_solution 'SHELXT 2014/5 (Sheldrick, 2014)'
_diffrn_ambient_temperature 273.15
_diffrn_measured_fraction_theta_full 0.990
_diffrn_measured_fraction_theta_max 0.989
_diffrn_measurement_device_type 'Bruker APEX-II CCD'
_diffrn_measurement_method '\f and \w scans'
_diffrn_radiation_type CuK\a
_diffrn_radiation_wavelength 1.54178
_diffrn_reflns_av_R_equivalents 0.1190
_diffrn_reflns_av_unetI/netI 0.0454
_diffrn_reflns_Laue_measured_fraction_full 0.990
_diffrn_reflns_Laue_measured_fraction_max 0.989
_diffrn_reflns_limit_h_max 6
_diffrn_reflns_limit_h_min -6
_diffrn_reflns_limit_k_max 9
_diffrn_reflns_limit_k_min -9
_diffrn_reflns_limit_l_max 42
_diffrn_reflns_limit_l_min -38
_diffrn_reflns_number 39868
_diffrn_reflns_point_group_measured_fraction_full 0.992
_diffrn_reflns_point_group_measured_fraction_max 0.990
_diffrn_reflns_theta_full 67.679
_diffrn_reflns_theta_max 68.422
_diffrn_reflns_theta_min 2.514
_diffrn_source_current 1.0
_diffrn_source_power 0.05
_diffrn_source_voltage 50.0
_diffrn_standards_number 0
_exptl_absorpt_coefficient_mu 3.304
_exptl_absorpt_correction_T_max 0.7531
_exptl_absorpt_correction_T_min 0.2174
_exptl_absorpt_correction_type multi-scan
_exptl_absorpt_process_details
;
SADABS-2016/2 (Bruker,2016/2) was used for absorption correction.
wR2(int) was 0.1729 before and 0.1155 after correction.
The Ratio of minimum to maximum transmission is 0.2887.
The \l/2 correction factor is Not present.
;
_exptl_crystal_density_diffrn 1.346
_exptl_crystal_description block
_exptl_crystal_F_000 688
_exptl_crystal_recrystallization_method 'Re-crystallisation from solvent'
_refine_diff_density_max 0.295
_refine_diff_density_min -0.443
_refine_diff_density_rms 0.074
_refine_ls_abs_structure_details
;
 Flack x determined using 1056 quotients [(I+)-(I-)]/[(I+)+(I-)]
 (Parsons, Flack and Wagner, Acta Cryst. B69 (2013) 249-259).
;
_refine_ls_abs_structure_Flack 0.122(10)
_refine_ls_extinction_coef 0.067(8)
_refine_ls_extinction_expression Fc^*^=kFc[1+0.001xFc^2^\l^3^/sin(2\q)]^-1/4^
_refine_ls_extinction_method 'SHELXL-2018/3 (Sheldrick 2018)'
_refine_ls_goodness_of_fit_ref 1.079
_refine_ls_hydrogen_treatment constr
_refine_ls_matrix_type full
_refine_ls_number_parameters 201
_refine_ls_number_reflns 2956
_refine_ls_number_restraints 0
_refine_ls_restrained_S_all 1.079
_refine_ls_R_factor_all 0.0617
_refine_ls_R_factor_gt 0.0596
_refine_ls_shift/su_max 0.001
_refine_ls_shift/su_mean 0.000
_refine_ls_structure_factor_coef Fsqd
_refine_ls_weighting_details 'w=1/[\s^2^(Fo^2^)+(0.1261P)^2^+0.0880P] where P=(Fo^2^+2Fc^2^)/3'
_refine_ls_weighting_scheme calc
_refine_ls_wR_factor_gt 0.1625
_refine_ls_wR_factor_ref 0.1659
_reflns_Friedel_coverage 0.680
_reflns_Friedel_fraction_full 0.996
_reflns_Friedel_fraction_max 0.991
_reflns_number_gt 2778
_reflns_number_total 2956
_reflns_threshold_expression 'I > 2\s(I)'
_cod_data_source_file d5ob01270h2.cif
_cod_data_source_block 1_a
_cod_depositor_comments 'Adding full bibliography for 7160716.cif.'
_cod_database_code 7160716
_shelx_shelxl_version_number 2018/3
_shelx_space_group_comment
;
The symmetry employed for this shelxl refinement is uniquely defined
by the following loop, which should always be used as a source of
symmetry information in preference to the above space-group names.
They are only intended as comments.
;
_olex2_refinement_description
;
1. Fixed Uiso
 At 1.2 times of:
  All C(H) groups, All C(H,H) groups
 At 1.5 times of:
  All C(H,H,H) groups
2.a Ternary CH refined with riding coordinates:
 C9(H9)
2.b Secondary CH2 refined with riding coordinates:
 C8(H8A,H8B)
2.c Aromatic/amide H refined with riding coordinates:
 C3(H3), C4(H4), C6(H6), C16(H16), C7(H7), C13(H13), C14(H14), C17(H17)
2.d Idealised Me refined as rotating group:
 C1(H1A,H1B,H1C)
;
_olex2_submission_special_instructions 'No special instructions were received'

loop_
_space_group_symop_operation_xyz
'x, y, z'
'-x+1/2, -y, z+1/2'
'-x, y+1/2, -z+1/2'
'x+1/2, -y+1/2, -z'

loop_
_atom_site_label
_atom_site_type_symbol
_atom_site_fract_x
_atom_site_fract_y
_atom_site_fract_z
_atom_site_U_iso_or_equiv
_atom_site_adp_type
_atom_site_occupancy
_atom_site_site_symmetry_order
_atom_site_calc_flag
_atom_site_refinement_flags_posn
_atom_site_refinement_flags_adp
_atom_site_refinement_flags_occupancy
_atom_site_disorder_assembly
_atom_site_disorder_group
S1 S 0.43747(16) 0.49529(11) 0.59536(3) 0.0570(4) Uani 1 1 d . . . . .
Cl1 Cl 1.1683(3) 0.5739(2) 0.86820(4) 0.0952(6) Uani 1 1 d . . . . .
O1 O 0.3162(7) 0.3506(4) 0.58352(9) 0.0783(9) Uani 1 1 d . . . . .
O2 O 0.6850(6) 0.4941(5) 0.59398(10) 0.0832(10) Uani 1 1 d . . . . .
N1 N 0.3687(6) 0.5466(4) 0.63989(9) 0.0558(8) Uani 1 1 d . . . . .
C5 C 0.3286(6) 0.6675(4) 0.57129(10) 0.0504(8) Uani 1 1 d . . . . .
C3 C 0.0343(7) 0.7975(5) 0.53448(11) 0.0610(9) Uani 1 1 d . . . . .
H3 H -0.105176 0.791092 0.521176 0.073 Uiso 1 1 calc R U . . .
C4 C 0.1203(7) 0.6561(5) 0.55208(11) 0.0576(9) Uani 1 1 d . . . . .
H4 H 0.039493 0.556763 0.550897 0.069 Uiso 1 1 calc R U . . .
C6 C 0.4519(7) 0.8154(5) 0.57211(11) 0.0610(9) Uani 1 1 d . . . . .
H6 H 0.595256 0.820938 0.584295 0.073 Uiso 1 1 calc R U . . .
C10 C 0.4751(8) 0.4402(5) 0.70297(12) 0.0666(10) Uani 1 1 d . . . . .
C11 C 0.5797(8) 0.4615(5) 0.73188(12) 0.0647(10) Uani 1 1 d . . . . .
C12 C 0.7172(7) 0.4891(4) 0.76540(11) 0.0571(9) Uani 1 1 d . . . . .
C16 C 0.8057(10) 0.4390(6) 0.83120(13) 0.0771(13) Uani 1 1 d . . . . .
H16 H 0.768989 0.389083 0.854255 0.093 Uiso 1 1 calc R U . . .
C15 C 0.9964(8) 0.5380(5) 0.82845(12) 0.0617(10) Uani 1 1 d . . . . .
C9 C 0.3649(7) 0.4072(5) 0.66725(11) 0.0603(9) Uani 1 1 d . . . . .
H9 H 0.395286 0.297917 0.656373 0.072 Uiso 1 1 calc R U . . .
C7 C 0.3614(7) 0.9523(5) 0.55494(12) 0.0628(10) Uani 1 1 d . . . . .
H7 H 0.443345 1.051219 0.555872 0.075 Uiso 1 1 calc R U . . .
C2 C 0.1493(7) 0.9465(5) 0.53613(11) 0.0595(9) Uani 1 1 d . . . . .
C8 C 0.1469(8) 0.4877(7) 0.65467(12) 0.0738(12) Uani 1 1 d . . . . .
H8A H 0.046655 0.426708 0.637491 0.089 Uiso 1 1 calc R U . . .
H8B H 0.065929 0.557030 0.672849 0.089 Uiso 1 1 calc R U . . .
C13 C 0.9089(8) 0.5914(6) 0.76383(12) 0.0734(12) Uani 1 1 d . . . . .
H13 H 0.943660 0.645560 0.741213 0.088 Uiso 1 1 calc R U . . .
C14 C 1.0496(9) 0.6148(7) 0.79498(13) 0.0767(12) Uani 1 1 d . . . . .
H14 H 1.179803 0.682465 0.793272 0.092 Uiso 1 1 calc R U . . .
C17 C 0.6665(9) 0.4127(5) 0.79960(13) 0.0713(11) Uani 1 1 d . . . . .
H17 H 0.538178 0.343307 0.801391 0.086 Uiso 1 1 calc R U . . .
C1 C 0.0484(12) 1.0980(6) 0.51799(16) 0.0886(16) Uani 1 1 d . . . . .
H1A H -0.103716 1.073406 0.508288 0.133 Uiso 1 1 calc R U . . .
H1B H 0.147021 1.133152 0.497488 0.133 Uiso 1 1 calc R U . . .
H1C H 0.037449 1.184487 0.536576 0.133 Uiso 1 1 calc R U . . .

loop_
_atom_site_aniso_label
_atom_site_aniso_U_11
_atom_site_aniso_U_22
_atom_site_aniso_U_33
_atom_site_aniso_U_23
_atom_site_aniso_U_13
_atom_site_aniso_U_12
S1 0.0613(7) 0.0523(6) 0.0575(6) -0.0041(4) 0.0041(4) 0.0045(4)
Cl1 0.1052(10) 0.1037(10) 0.0767(7) 0.0017(7) -0.0297(6) 0.0070(8)
O1 0.113(2) 0.0502(14) 0.0721(17) -0.0147(13) -0.0083(18) -0.0018(16)
O2 0.0619(17) 0.099(2) 0.088(2) 0.015(2) 0.0103(15) 0.0215(17)
N1 0.0643(17) 0.0472(15) 0.0557(16) -0.0026(12) -0.0018(14) 0.0016(14)
C5 0.0493(16) 0.0523(18) 0.0497(16) -0.0061(14) 0.0042(15) -0.0039(16)
C3 0.0536(19) 0.073(2) 0.0564(19) -0.0021(18) -0.0069(16) -0.0002(19)
C4 0.0541(18) 0.061(2) 0.0575(18) -0.0018(16) 0.0010(15) -0.0106(17)
C6 0.060(2) 0.058(2) 0.065(2) -0.0093(16) -0.0078(18) -0.0060(19)
C10 0.077(2) 0.060(2) 0.063(2) 0.0039(18) -0.006(2) 0.000(2)
C11 0.076(2) 0.056(2) 0.062(2) 0.0020(18) -0.0041(19) 0.0056(18)
C12 0.067(2) 0.0516(18) 0.0524(18) 0.0035(15) 0.0033(15) 0.0067(18)
C16 0.102(3) 0.071(3) 0.058(2) 0.0180(19) -0.006(2) -0.003(3)
C15 0.071(2) 0.054(2) 0.0601(19) 0.0023(16) -0.0015(18) 0.0094(18)
C9 0.070(2) 0.052(2) 0.0582(19) 0.0027(15) -0.0035(17) -0.0091(18)
C7 0.068(2) 0.0503(19) 0.070(2) -0.0067(17) -0.0064(18) -0.0092(18)
C2 0.068(2) 0.058(2) 0.0526(18) -0.0033(16) -0.0010(16) 0.0021(19)
C8 0.066(2) 0.093(3) 0.062(2) 0.000(2) 0.0009(18) -0.003(2)
C13 0.084(3) 0.083(3) 0.0533(19) 0.012(2) 0.0057(19) -0.016(2)
C14 0.075(3) 0.090(3) 0.065(2) 0.004(2) 0.002(2) -0.018(3)
C17 0.083(3) 0.065(2) 0.065(2) 0.0134(18) 0.000(2) -0.018(2)
C1 0.116(4) 0.063(3) 0.087(3) 0.005(2) -0.025(3) 0.005(3)

loop_
_atom_type_symbol
_atom_type_description
_atom_type_scat_dispersion_real
_atom_type_scat_dispersion_imag
_atom_type_scat_source
C C 0.0181 0.0091 'International Tables Vol C Tables 4.2.6.8 and 6.1.1.4'
H H 0.0000 0.0000 'International Tables Vol C Tables 4.2.6.8 and 6.1.1.4'
Cl Cl 0.3639 0.7018 'International Tables Vol C Tables 4.2.6.8 and 6.1.1.4'
N N 0.0311 0.0180 'International Tables Vol C Tables 4.2.6.8 and 6.1.1.4'
O O 0.0492 0.0322 'International Tables Vol C Tables 4.2.6.8 and 6.1.1.4'
S S 0.3331 0.5567 'International Tables Vol C Tables 4.2.6.8 and 6.1.1.4'

loop_
_geom_angle_atom_site_label_1
_geom_angle_atom_site_label_2
_geom_angle_atom_site_label_3
_geom_angle
_geom_angle_site_symmetry_1
_geom_angle_site_symmetry_3
_geom_angle_publ_flag
O1 S1 N1 111.29(19) . . ?
O1 S1 C5 109.87(18) . . ?
O2 S1 O1 118.3(3) . . ?
O2 S1 N1 105.7(2) . . ?
O2 S1 C5 110.3(2) . . ?
N1 S1 C5 99.80(16) . . ?
C9 N1 S1 115.0(3) . . ?
C8 N1 S1 117.4(3) . . ?
C8 N1 C9 60.4(3) . . ?
C4 C5 S1 119.7(3) . . ?
C4 C5 C6 120.7(4) . . ?
C6 C5 S1 119.6(3) . . ?
C4 C3 H3 118.9 . . ?
C2 C3 H3 118.9 . . ?
C2 C3 C4 122.1(4) . . ?
C5 C4 C3 118.1(4) . . ?
C5 C4 H4 121.0 . . ?
C3 C4 H4 121.0 . . ?
C5 C6 H6 120.1 . . ?
C7 C6 C5 119.7(4) . . ?
C7 C6 H6 120.1 . . ?
C11 C10 C9 175.5(5) . . ?
C10 C11 C12 176.7(5) . . ?
C13 C12 C11 120.0(4) . . ?
C13 C12 C17 118.1(4) . . ?
C17 C12 C11 121.8(4) . . ?
C15 C16 H16 120.0 . . ?
C15 C16 C17 119.9(4) . . ?
C17 C16 H16 120.0 . . ?
C16 C15 Cl1 120.0(3) . . ?
C16 C15 C14 120.6(4) . . ?
C14 C15 Cl1 119.3(4) . . ?
N1 C9 H9 115.6 . . ?
C10 C9 N1 114.8(3) . . ?
C10 C9 H9 115.6 . . ?
C10 C9 C8 123.7(4) . . ?
C8 C9 N1 58.9(3) . . ?
C8 C9 H9 115.6 . . ?
C6 C7 H7 119.4 . . ?
C6 C7 C2 121.2(4) . . ?
C2 C7 H7 119.4 . . ?
C3 C2 C7 118.1(4) . . ?
C3 C2 C1 120.9(4) . . ?
C7 C2 C1 120.9(4) . . ?
N1 C8 C9 60.7(3) . . ?
N1 C8 H8A 117.7 . . ?
N1 C8 H8B 117.7 . . ?
C9 C8 H8A 117.7 . . ?
C9 C8 H8B 117.7 . . ?
H8A C8 H8B 114.8 . . ?
C12 C13 H13 119.3 . . ?
C14 C13 C12 121.4(4) . . ?
C14 C13 H13 119.3 . . ?
C15 C14 C13 119.4(4) . . ?
C15 C14 H14 120.3 . . ?
C13 C14 H14 120.3 . . ?
C12 C17 C16 120.4(4) . . ?
C12 C17 H17 119.8 . . ?
C16 C17 H17 119.8 . . ?
C2 C1 H1A 109.5 . . ?
C2 C1 H1B 109.5 . . ?
C2 C1 H1C 109.5 . . ?
H1A C1 H1B 109.5 . . ?
H1A C1 H1C 109.5 . . ?
H1B C1 H1C 109.5 . . ?

loop_
_geom_bond_atom_site_label_1
_geom_bond_atom_site_label_2
_geom_bond_distance
_geom_bond_site_symmetry_2
_geom_bond_publ_flag
S1 O1 1.426(3) . ?
S1 O2 1.424(4) . ?
S1 N1 1.667(3) . ?
S1 C5 1.748(4) . ?
Cl1 C15 1.736(4) . ?
N1 C9 1.484(5) . ?
N1 C8 1.458(6) . ?
C5 C4 1.378(5) . ?
C5 C6 1.393(5) . ?
C3 H3 0.9300 . ?
C3 C4 1.393(6) . ?
C3 C2 1.378(6) . ?
C4 H4 0.9300 . ?
C6 H6 0.9300 . ?
C6 C7 1.366(6) . ?
C10 C11 1.194(6) . ?
C10 C9 1.431(6) . ?
C11 C12 1.436(6) . ?
C12 C13 1.380(6) . ?
C12 C17 1.383(6) . ?
C16 H16 0.9300 . ?
C16 C15 1.362(7) . ?
C16 C17 1.386(7) . ?
C15 C14 1.366(6) . ?
C9 H9 0.9800 . ?
C9 C8 1.481(7) . ?
C7 H7 0.9300 . ?
C7 C2 1.388(6) . ?
C2 C1 1.500(6) . ?
C8 H8A 0.9700 . ?
C8 H8B 0.9700 . ?
C13 H13 0.9300 . ?
C13 C14 1.374(7) . ?
C14 H14 0.9300 . ?
C17 H17 0.9300 . ?
C1 H1A 0.9600 . ?
C1 H1B 0.9600 . ?
C1 H1C 0.9600 . ?

loop_
_geom_torsion_atom_site_label_1
_geom_torsion_atom_site_label_2
_geom_torsion_atom_site_label_3
_geom_torsion_atom_site_label_4
_geom_torsion
_geom_torsion_site_symmetry_1
_geom_torsion_site_symmetry_2
_geom_torsion_site_symmetry_3
_geom_torsion_site_symmetry_4
_geom_torsion_publ_flag
S1 N1 C9 C10 135.6(3) . . . . ?
S1 N1 C9 C8 -108.6(3) . . . . ?
S1 N1 C8 C9 104.6(3) . . . . ?
S1 C5 C4 C3 177.5(3) . . . . ?
S1 C5 C6 C7 -176.7(3) . . . . ?
Cl1 C15 C14 C13 -177.6(4) . . . . ?
O1 S1 N1 C9 45.0(3) . . . . ?
O1 S1 N1 C8 -23.2(4) . . . . ?
O1 S1 C5 C4 14.4(4) . . . . ?
O1 S1 C5 C6 -166.3(3) . . . . ?
O2 S1 N1 C9 -84.6(3) . . . . ?
O2 S1 N1 C8 -152.8(3) . . . . ?
O2 S1 C5 C4 146.5(3) . . . . ?
O2 S1 C5 C6 -34.2(4) . . . . ?
N1 S1 C5 C4 -102.6(3) . . . . ?
N1 S1 C5 C6 76.7(3) . . . . ?
C5 S1 N1 C9 160.9(3) . . . . ?
C5 S1 N1 C8 92.8(3) . . . . ?
C5 C6 C7 C2 -0.9(6) . . . . ?
C4 C5 C6 C7 2.5(6) . . . . ?
C4 C3 C2 C7 2.3(6) . . . . ?
C4 C3 C2 C1 -177.9(4) . . . . ?
C6 C5 C4 C3 -1.7(5) . . . . ?
C6 C7 C2 C3 -1.4(6) . . . . ?
C6 C7 C2 C1 178.8(5) . . . . ?
C10 C9 C8 N1 100.8(4) . . . . ?
C11 C12 C13 C14 -177.2(5) . . . . ?
C11 C12 C17 C16 178.5(4) . . . . ?
C12 C13 C14 C15 -1.3(8) . . . . ?
C16 C15 C14 C13 -0.1(8) . . . . ?
C15 C16 C17 C12 -1.3(8) . . . . ?
C2 C3 C4 C5 -0.7(6) . . . . ?
C8 N1 C9 C10 -115.7(5) . . . . ?
C13 C12 C17 C16 0.0(7) . . . . ?
C17 C12 C13 C14 1.3(7) . . . . ?
C17 C16 C15 Cl1 178.9(4) . . . . ?
C17 C16 C15 C14 1.4(8) . . . . ?
